data_4061633
loop_
_publ_author_name
'Vicente, Jos\'e'
'Abad, Jos\'e-Antonio'
'L\'opez, Joaqu\'in'
'Jones, Peter G.'
'N\'ajera, Carmen'
'Botella-Segura, Luis'

_publ_section_title
;
 Synthesis and reactivity of ortho-palladated arylureas. Synthesis and
 catalytic activity of a C,N,C pincer complex. Stiochiometric syntheses
 of some N-heterocycles.
;
_journal_name_full Organometallics
_journal_paper_doi 10.1021/om050451y
_journal_year 2005
_chemical_formula_sum 'C39.5 H40.5 Cl1.5 N5 O Pd'
_chemical_formula_weight 760.84
_space_group_IT_number 2
_symmetry_cell_setting triclinic
_symmetry_space_group_name_Hall '-P 1'
_symmetry_space_group_name_H-M 'P -1'
_cell_angle_alpha 77.246(4)
_cell_angle_beta 74.208(4)
_cell_angle_gamma 78.201(4)
_cell_formula_units_Z 4
_cell_length_a 13.2337(9)
_cell_length_b 16.0883(9)
_cell_length_c 18.6439(11)
_cell_measurement_temperature 133(2)
_cell_volume 3681.0(4)
_diffrn_ambient_temperature 133(2)
_exptl_crystal_density_diffrn 1.373
_cod_depositor_comments
;
The following automatic conversions were performed:
'_geom_bond_publ_flag' value 'Y' changed to 'y' according to
'/home/saulius/struct/CIF-dictionaries/cif_core.dic' dictionary named
'cif_core.dic' version 2.4.1 from 2010-06-29 (32 times).

Automatic conversion script
Id: cif_fix_enum 1527 2010-12-29 10:47:43Z saulius 
;
_cod_database_code 4061633

loop_
_symmetry_equiv_pos_as_xyz
'x, y, z'
'-x, -y, -z'

loop_
_atom_site_label
_atom_site_type_symbol
_atom_site_fract_x
_atom_site_fract_y
_atom_site_fract_z
_atom_site_U_iso_or_equiv
_atom_site_adp_type
_atom_site_occupancy
_atom_site_symmetry_multiplicity
_atom_site_calc_flag
_atom_site_refinement_flags
_atom_site_disorder_assembly
_atom_site_disorder_group
Pd1 Pd 0.368911(9) 0.651025(7) 0.353803(6) 0.01795(3) Uani 1 1 d . . .
N1 N 0.50490(10) 0.56850(8) 0.34109(8) 0.0228(3) Uani 1 1 d . . .
N2 N 0.39404(10) 0.46723(8) 0.40084(8) 0.0245(3) Uani 1 1 d . . .
N3 N 0.46005(10) 0.81984(8) 0.27607(8) 0.0242(3) Uani 1 1 d . . .
N4 N 0.15747(10) 0.77750(8) 0.38268(7) 0.0212(3) Uani 1 1 d . . .
N5 N 0.21731(11) 0.51192(9) 0.43923(8) 0.0239(3) Uani 1 1 d D . .
H05 H 0.2095(13) 0.4613(10) 0.4578(10) 0.020(4) Uiso 1 1 d D . .
O1 O 0.57392(10) 0.42308(8) 0.36588(8) 0.0388(3) Uani 1 1 d . . .
C10 C 0.50242(13) 0.48377(10) 0.36686(10) 0.0263(3) Uani 1 1 d . . .
C11 C 0.59927(12) 0.60386(10) 0.31064(8) 0.0211(3) Uani 1 1 d . . .
C12 C 0.58331(12) 0.69400(10) 0.29196(8) 0.0209(3) Uani 1 1 d . . .
C13 C 0.67089(13) 0.73783(11) 0.26475(9) 0.0258(3) Uani 1 1 d . . .
H13 H 0.6602 0.7990 0.2521 0.031 Uiso 1 1 calc R . .
C14 C 0.77313(13) 0.69246(12) 0.25620(9) 0.0284(4) Uani 1 1 d . . .
H14 H 0.8325 0.7225 0.2392 0.034 Uiso 1 1 calc R . .
C15 C 0.78857(13) 0.60298(12) 0.27261(9) 0.0274(3) Uani 1 1 d . . .
H15 H 0.8589 0.5722 0.2655 0.033 Uiso 1 1 calc R . .
C16 C 0.70303(12) 0.55768(11) 0.29919(9) 0.0254(3) Uani 1 1 d . . .
H16 H 0.7145 0.4964 0.3095 0.030 Uiso 1 1 calc R . .
C21 C 0.38262(12) 0.37809(10) 0.43210(9) 0.0231(3) Uani 1 1 d . . .
C22 C 0.39834(15) 0.34313(11) 0.50375(10) 0.0321(4) Uani 1 1 d . . .
H22 H 0.4111 0.3786 0.5338 0.039 Uiso 1 1 calc R . .
C23 C 0.39535(15) 0.25620(11) 0.53141(10) 0.0319(4) Uani 1 1 d . . .
H23 H 0.4062 0.2324 0.5806 0.038 Uiso 1 1 calc R . .
C24 C 0.37674(13) 0.20327(10) 0.48818(9) 0.0238(3) Uani 1 1 d . . .
C25 C 0.35737(13) 0.24031(11) 0.41750(9) 0.0266(3) Uani 1 1 d . . .
H25 H 0.3416 0.2055 0.3881 0.032 Uiso 1 1 calc R . .
C26 C 0.36072(13) 0.32713(10) 0.38923(9) 0.0267(3) Uani 1 1 d . . .
H26 H 0.3480 0.3515 0.3406 0.032 Uiso 1 1 calc R . .
C27 C 0.38214(15) 0.10756(11) 0.51623(11) 0.0340(4) Uani 1 1 d . . .
H27A H 0.4563 0.0812 0.5141 0.041 Uiso 1 1 calc R . .
H27B H 0.3535 0.0822 0.4842 0.041 Uiso 1 1 calc R . .
H27C H 0.3402 0.0971 0.5686 0.041 Uiso 1 1 calc R . .
C30 C 0.47044(12) 0.73944(10) 0.30159(8) 0.0199(3) Uani 1 1 d . . .
C31 C 0.36362(13) 0.87506(10) 0.27335(9) 0.0235(3) Uani 1 1 d . . .
C32 C 0.31598(13) 0.87970(10) 0.21382(10) 0.0260(3) Uani 1 1 d . . .
C33 C 0.22806(14) 0.94276(11) 0.20687(11) 0.0321(4) Uani 1 1 d . . .
H33 H 0.1955 0.9474 0.1663 0.039 Uiso 1 1 calc R . .
C34 C 0.18730(15) 0.99884(11) 0.25815(12) 0.0378(5) Uani 1 1 d . . .
H34 H 0.1267 1.0410 0.2531 0.045 Uiso 1 1 calc R . .
C35 C 0.23513(14) 0.99306(11) 0.31656(11) 0.0343(4) Uani 1 1 d . . .
H35 H 0.2069 1.0317 0.3515 0.041 Uiso 1 1 calc R . .
C36 C 0.32385(13) 0.93186(11) 0.32544(10) 0.0279(4) Uani 1 1 d . . .
C37 C 0.35998(16) 0.81811(12) 0.15841(11) 0.0355(4) Uani 1 1 d . . .
H37A H 0.4363 0.8193 0.1381 0.043 Uiso 1 1 calc R . .
H37B H 0.3237 0.8354 0.1169 0.043 Uiso 1 1 calc R . .
H37C H 0.3485 0.7596 0.1843 0.043 Uiso 1 1 calc R . .
C38 C 0.37802(15) 0.92560(13) 0.38795(11) 0.0390(4) Uani 1 1 d . . .
H38A H 0.3406 0.9693 0.4192 0.047 Uiso 1 1 calc R . .
H38B H 0.4518 0.9353 0.3661 0.047 Uiso 1 1 calc R . .
H38C H 0.3770 0.8681 0.4194 0.047 Uiso 1 1 calc R . .
C40 C 0.23803(12) 0.73283(10) 0.36879(9) 0.0209(3) Uani 1 1 d . . .
C41 C 0.06285(12) 0.83334(9) 0.40564(9) 0.0221(3) Uani 1 1 d . . .
C42 C -0.00821(13) 0.85853(10) 0.35858(10) 0.0259(3) Uani 1 1 d . . .
C43 C -0.10007(14) 0.91473(11) 0.38341(12) 0.0379(4) Uani 1 1 d . . .
H43 H -0.1504 0.9343 0.3531 0.045 Uiso 1 1 calc R . .
C44 C -0.11888(15) 0.94247(13) 0.45166(14) 0.0459(5) Uani 1 1 d . . .
H44 H -0.1819 0.9810 0.4674 0.055 Uiso 1 1 calc R . .
C45 C -0.04776(15) 0.91517(13) 0.49730(12) 0.0408(5) Uani 1 1 d . . .
H45 H -0.0628 0.9344 0.5443 0.049 Uiso 1 1 calc R . .
C46 C 0.04583(13) 0.85964(11) 0.47495(10) 0.0278(4) Uani 1 1 d . . .
C47 C 0.01214(14) 0.82623(12) 0.28597(10) 0.0323(4) Uani 1 1 d . . .
H47A H 0.0793 0.8420 0.2528 0.039 Uiso 1 1 calc R . .
H47B H -0.0460 0.8522 0.2610 0.039 Uiso 1 1 calc R . .
H47C H 0.0165 0.7633 0.2965 0.039 Uiso 1 1 calc R . .
C48 C 0.12594(15) 0.83053(13) 0.52298(11) 0.0372(4) Uani 1 1 d . . .
H48A H 0.0993 0.8548 0.5696 0.045 Uiso 1 1 calc R . .
H48B H 0.1933 0.8504 0.4948 0.045 Uiso 1 1 calc R . .
H48C H 0.1373 0.7674 0.5357 0.045 Uiso 1 1 calc R . .
C50 C 0.31200(12) 0.53375(10) 0.40468(9) 0.0222(3) Uani 1 1 d . . .
C51 C 0.11734(12) 0.56905(9) 0.45105(9) 0.0199(3) Uani 1 1 d . . .
C52 C 0.05798(13) 0.58510(10) 0.39695(10) 0.0255(3) Uani 1 1 d . . .
C53 C -0.04300(14) 0.63428(11) 0.41252(11) 0.0321(4) Uani 1 1 d . . .
H53 H -0.0855 0.6457 0.3768 0.039 Uiso 1 1 calc R . .
C54 C -0.08161(13) 0.66641(11) 0.47902(11) 0.0340(4) Uani 1 1 d . . .
H54 H -0.1502 0.7000 0.4888 0.041 Uiso 1 1 calc R . .
C55 C -0.02075(14) 0.64986(11) 0.53155(10) 0.0319(4) Uani 1 1 d . . .
H55 H -0.0481 0.6727 0.5771 0.038 Uiso 1 1 calc R . .
C56 C 0.08014(13) 0.60024(10) 0.51924(9) 0.0251(3) Uani 1 1 d . . .
C57 C 0.10046(18) 0.55107(14) 0.32428(11) 0.0437(5) Uani 1 1 d . . .
H57A H 0.1628 0.5776 0.2946 0.052 Uiso 1 1 calc R . .
H57B H 0.0456 0.5650 0.2954 0.052 Uiso 1 1 calc R . .
H57C H 0.1208 0.4883 0.3353 0.052 Uiso 1 1 calc R . .
C58 C 0.14556(17) 0.58038(13) 0.57669(11) 0.0399(5) Uani 1 1 d . . .
H58A H 0.1056 0.6058 0.6213 0.048 Uiso 1 1 calc R . .
H58B H 0.2117 0.6046 0.5548 0.048 Uiso 1 1 calc R . .
H58C H 0.1622 0.5177 0.5916 0.048 Uiso 1 1 calc R . .
Pd1' Pd 0.213596(8) 0.666748(7) 0.831849(6) 0.01639(3) Uani 1 1 d . . .
N1' N 0.11123(10) 0.59372(8) 0.82602(7) 0.0184(2) Uani 1 1 d . . .
N2' N 0.19987(10) 0.49075(8) 0.90383(7) 0.0189(2) Uani 1 1 d . . .
N3' N 0.12955(10) 0.83810(8) 0.73684(8) 0.0247(3) Uani 1 1 d . . .
N4' N 0.35121(10) 0.78640(8) 0.85879(7) 0.0213(3) Uani 1 1 d . . .
N5' N 0.33902(10) 0.52212(8) 0.93509(8) 0.0219(3) Uani 1 1 d D . .
H05' H 0.3414(15) 0.4722(11) 0.9613(10) 0.032(5) Uiso 1 1 d D . .
O1' O 0.05071(8) 0.46284(7) 0.87918(7) 0.0241(2) Uani 1 1 d . . .
C10' C 0.11175(11) 0.51425(10) 0.86814(8) 0.0190(3) Uani 1 1 d . . .
C11' C 0.03092(11) 0.63474(10) 0.78850(8) 0.0189(3) Uani 1 1 d . . .
C12' C 0.03750(12) 0.72189(10) 0.75708(8) 0.0199(3) Uani 1 1 d . . .
C13' C -0.03957(12) 0.77084(11) 0.72018(9) 0.0241(3) Uani 1 1 d . . .
H13' H -0.0347 0.8296 0.6987 0.029 Uiso 1 1 calc R . .
C14' C -0.12265(13) 0.73514(11) 0.71445(9) 0.0269(3) Uani 1 1 d . . .
H14' H -0.1754 0.7692 0.6900 0.032 Uiso 1 1 calc R . .
C15' C -0.12826(12) 0.64841(11) 0.74498(9) 0.0260(3) Uani 1 1 d . . .
H15' H -0.1852 0.6236 0.7407 0.031 Uiso 1 1 calc R . .
C16' C -0.05237(12) 0.59741(10) 0.78159(9) 0.0225(3) Uani 1 1 d . . .
H16' H -0.0568 0.5383 0.8016 0.027 Uiso 1 1 calc R . .
C21' C 0.21394(12) 0.40358(9) 0.94601(9) 0.0189(3) Uani 1 1 d . . .
C22' C 0.28127(12) 0.33897(10) 0.91013(9) 0.0221(3) Uani 1 1 d . . .
H22' H 0.3202 0.3520 0.8592 0.026 Uiso 1 1 calc R . .
C23' C 0.29094(13) 0.25499(10) 0.94975(10) 0.0261(3) Uani 1 1 d . . .
H23' H 0.3367 0.2104 0.9254 0.031 Uiso 1 1 calc R . .
C24' C 0.23452(13) 0.23506(10) 1.02466(9) 0.0244(3) Uani 1 1 d . . .
C25' C 0.16937(13) 0.30150(10) 1.05965(9) 0.0237(3) Uani 1 1 d . . .
H25' H 0.1316 0.2889 1.1110 0.028 Uiso 1 1 calc R . .
C26' C 0.15859(12) 0.38576(10) 1.02089(9) 0.0216(3) Uani 1 1 d . . .
H26' H 0.1139 0.4306 1.0453 0.026 Uiso 1 1 calc R . .
C27' C 0.24137(16) 0.14367(11) 1.06760(11) 0.0377(4) Uani 1 1 d . . .
H27D H 0.1902 0.1146 1.0570 0.045 Uiso 1 1 calc R . .
H27E H 0.2250 0.1443 1.1220 0.045 Uiso 1 1 calc R . .
H27F H 0.3134 0.1128 1.0517 0.045 Uiso 1 1 calc R . .
C30' C 0.12667(11) 0.75950(10) 0.76771(8) 0.0194(3) Uani 1 1 d . . .
C31' C 0.20312(13) 0.88911(10) 0.73820(9) 0.0238(3) Uani 1 1 d . . .
C32' C 0.17010(13) 0.95021(10) 0.78680(10) 0.0275(3) Uani 1 1 d . . .
C33' C 0.23812(14) 1.00752(11) 0.78255(11) 0.0315(4) Uani 1 1 d . . .
H33' H 0.2174 1.0484 0.8157 0.038 Uiso 1 1 calc R . .
C34' C 0.33601(14) 1.00580(11) 0.73047(11) 0.0327(4) Uani 1 1 d . . .
H34' H 0.3817 1.0455 0.7278 0.039 Uiso 1 1 calc R . .
C35' C 0.36628(14) 0.94621(11) 0.68284(10) 0.0294(4) Uani 1 1 d . . .
H35' H 0.4330 0.9458 0.6471 0.035 Uiso 1 1 calc R . .
C36' C 0.30205(13) 0.88637(10) 0.68548(9) 0.0259(3) Uani 1 1 d . . .
C37' C 0.06178(14) 0.95330(12) 0.84076(11) 0.0355(4) Uani 1 1 d . . .
H37D H 0.0526 0.9969 0.8723 0.043 Uiso 1 1 calc R . .
H37E H 0.0556 0.8968 0.8732 0.043 Uiso 1 1 calc R . .
H37F H 0.0069 0.9682 0.8119 0.043 Uiso 1 1 calc R . .
C38' C 0.33650(15) 0.82095(13) 0.63372(11) 0.0348(4) Uani 1 1 d . . .
H38D H 0.3543 0.7637 0.6629 0.042 Uiso 1 1 calc R . .
H38E H 0.3991 0.8360 0.5941 0.042 Uiso 1 1 calc R . .
H38F H 0.2786 0.8205 0.6104 0.042 Uiso 1 1 calc R . .
C40' C 0.30285(12) 0.74218(10) 0.84478(9) 0.0205(3) Uani 1 1 d . . .
C41' C 0.39594(12) 0.84862(9) 0.87700(9) 0.0214(3) Uani 1 1 d . . .
C42' C 0.33601(13) 0.88938(11) 0.93748(9) 0.0265(3) Uani 1 1 d . . .
C43' C 0.37826(16) 0.95454(12) 0.95261(11) 0.0362(4) Uani 1 1 d . . .
H43' H 0.3403 0.9834 0.9935 0.043 Uiso 1 1 calc R . .
C44' C 0.47409(16) 0.97788(12) 0.90932(11) 0.0383(4) Uani 1 1 d . . .
H44' H 0.5009 1.0230 0.9202 0.046 Uiso 1 1 calc R . .
C45' C 0.53115(15) 0.93584(11) 0.85032(11) 0.0325(4) Uani 1 1 d . . .
H45' H 0.5970 0.9526 0.8209 0.039 Uiso 1 1 calc R . .
C46' C 0.49413(13) 0.86946(10) 0.83302(9) 0.0245(3) Uani 1 1 d . . .
C47' C 0.23045(14) 0.86505(13) 0.98304(10) 0.0349(4) Uani 1 1 d . . .
H47D H 0.1989 0.9029 1.0206 0.042 Uiso 1 1 calc R . .
H47E H 0.2406 0.8050 1.0090 0.042 Uiso 1 1 calc R . .
H47F H 0.1831 0.8714 0.9493 0.042 Uiso 1 1 calc R . .
C48' C 0.55722(14) 0.82501(11) 0.76827(10) 0.0319(4) Uani 1 1 d . . .
H48D H 0.5910 0.8671 0.7268 0.038 Uiso 1 1 calc R . .
H48E H 0.5098 0.7990 0.7505 0.038 Uiso 1 1 calc R . .
H48F H 0.6120 0.7799 0.7852 0.038 Uiso 1 1 calc R . .
C50' C 0.26367(11) 0.54921(9) 0.89756(8) 0.0180(3) Uani 1 1 d . . .
C51' C 0.41876(13) 0.57089(10) 0.93498(10) 0.0254(3) Uani 1 1 d . . .
C52' C 0.40356(16) 0.61205(11) 0.99709(12) 0.0378(5) Uani 1 1 d . . .
C53' C 0.4827(2) 0.65715(13) 0.99720(16) 0.0526(7) Uani 1 1 d . . .
H53' H 0.4745 0.6867 1.0378 0.063 Uiso 1 1 calc R . .
C54' C 0.5711(2) 0.65935(14) 0.94005(17) 0.0585(7) Uani 1 1 d . . .
H54' H 0.6242 0.6905 0.9412 0.070 Uiso 1 1 calc R . .
C55' C 0.58573(17) 0.61764(15) 0.88045(15) 0.0545(7) Uani 1 1 d . . .
H55' H 0.6492 0.6198 0.8415 0.065 Uiso 1 1 calc R . .
C56' C 0.50836(15) 0.57157(13) 0.87588(11) 0.0384(5) Uani 1 1 d . . .
C57' C 0.30651(18) 0.60778(16) 1.06035(13) 0.0565(7) Uani 1 1 d . . .
H57D H 0.3101 0.6404 1.0979 0.068 Uiso 1 1 calc R . .
H57E H 0.3022 0.5475 1.0842 0.068 Uiso 1 1 calc R . .
H57F H 0.2434 0.6326 1.0405 0.068 Uiso 1 1 calc R . .
C58' C 0.52064(18) 0.52583(17) 0.81207(12) 0.0575(7) Uani 1 1 d . . .
H58D H 0.5082 0.4662 0.8322 0.069 Uiso 1 1 calc R . .
H58E H 0.5928 0.5259 0.7799 0.069 Uiso 1 1 calc R . .
H58F H 0.4690 0.5552 0.7821 0.069 Uiso 1 1 calc R . .
C99 C 0.02089(14) 0.27144(12) 0.92207(10) 0.0310(4) Uani 1 1 d . . .
H99 H 0.0792 0.3073 0.9070 0.037 Uiso 1 1 calc R . .
Cl1 Cl -0.05893(3) 0.28983(3) 1.01122(2) 0.03403(10) Uani 1 1 d . . .
Cl2 Cl 0.07812(5) 0.16172(3) 0.92641(3) 0.05044(14) Uani 1 1 d . . .
Cl3 Cl -0.05438(4) 0.30072(4) 0.85309(3) 0.04709(13) Uani 1 1 d . . .

loop_
_atom_site_aniso_label
_atom_site_aniso_U_11
_atom_site_aniso_U_22
_atom_site_aniso_U_33
_atom_site_aniso_U_23
_atom_site_aniso_U_13
_atom_site_aniso_U_12
Pd1 0.01615(6) 0.01550(6) 0.02025(6) -0.00183(4) -0.00269(4) -0.00168(4)
N1 0.0179(6) 0.0202(6) 0.0266(7) -0.0010(5) -0.0032(5) -0.0007(5)
N2 0.0223(7) 0.0165(6) 0.0294(7) 0.0004(5) -0.0016(5) -0.0020(5)
N3 0.0230(7) 0.0217(7) 0.0268(7) -0.0032(5) -0.0030(5) -0.0055(5)
N4 0.0201(6) 0.0172(6) 0.0240(7) -0.0023(5) -0.0024(5) -0.0030(5)
N5 0.0220(7) 0.0150(6) 0.0300(7) 0.0008(5) -0.0014(5) -0.0036(5)
O1 0.0251(6) 0.0228(6) 0.0547(9) 0.0032(6) 0.0001(6) 0.0037(5)
C10 0.0220(8) 0.0235(8) 0.0288(8) -0.0012(6) -0.0030(6) -0.0012(6)
C11 0.0187(7) 0.0262(8) 0.0174(7) -0.0032(6) -0.0032(6) -0.0030(6)
C12 0.0193(7) 0.0259(8) 0.0175(7) -0.0048(6) -0.0026(6) -0.0050(6)
C13 0.0248(8) 0.0310(9) 0.0233(8) -0.0078(7) -0.0026(6) -0.0089(7)
C14 0.0210(8) 0.0414(10) 0.0244(8) -0.0074(7) -0.0020(6) -0.0108(7)
C15 0.0181(7) 0.0417(10) 0.0219(8) -0.0078(7) -0.0046(6) -0.0013(7)
C16 0.0221(8) 0.0304(9) 0.0216(8) -0.0042(6) -0.0060(6) 0.0011(6)
C21 0.0232(8) 0.0162(7) 0.0250(8) -0.0009(6) -0.0017(6) -0.0008(6)
C22 0.0484(11) 0.0225(8) 0.0274(9) -0.0056(7) -0.0114(8) -0.0054(7)
C23 0.0483(11) 0.0250(8) 0.0227(8) 0.0001(7) -0.0129(8) -0.0045(8)
C24 0.0242(8) 0.0195(7) 0.0238(8) -0.0013(6) -0.0018(6) -0.0027(6)
C25 0.0315(9) 0.0248(8) 0.0248(8) -0.0061(6) -0.0070(7) -0.0048(7)
C26 0.0301(9) 0.0260(8) 0.0217(8) -0.0004(6) -0.0071(7) -0.0023(7)
C27 0.0392(10) 0.0206(8) 0.0387(10) 0.0018(7) -0.0083(8) -0.0060(7)
C30 0.0207(7) 0.0231(7) 0.0169(7) -0.0052(6) -0.0034(6) -0.0051(6)
C31 0.0230(8) 0.0160(7) 0.0277(8) 0.0002(6) 0.0001(6) -0.0069(6)
C32 0.0277(8) 0.0179(7) 0.0295(9) -0.0003(6) -0.0033(7) -0.0057(6)
C33 0.0304(9) 0.0246(8) 0.0377(10) 0.0053(7) -0.0098(8) -0.0053(7)
C34 0.0279(9) 0.0216(9) 0.0539(12) 0.0011(8) -0.0018(8) -0.0007(7)
C35 0.0307(9) 0.0214(8) 0.0435(11) -0.0088(7) 0.0074(8) -0.0064(7)
C36 0.0275(8) 0.0226(8) 0.0309(9) -0.0064(7) 0.0038(7) -0.0107(7)
C37 0.0441(11) 0.0312(9) 0.0324(10) -0.0058(8) -0.0122(8) -0.0038(8)
C38 0.0378(10) 0.0438(11) 0.0378(11) -0.0166(9) 0.0001(8) -0.0136(9)
C40 0.0242(8) 0.0181(7) 0.0204(7) -0.0010(6) -0.0045(6) -0.0069(6)
C41 0.0178(7) 0.0152(7) 0.0296(8) -0.0030(6) 0.0003(6) -0.0032(5)
C42 0.0227(8) 0.0184(7) 0.0337(9) 0.0014(6) -0.0060(7) -0.0040(6)
C43 0.0247(9) 0.0259(9) 0.0590(13) -0.0012(8) -0.0116(9) 0.0004(7)
C44 0.0251(9) 0.0341(10) 0.0738(16) -0.0239(10) 0.0014(10) 0.0035(8)
C45 0.0300(10) 0.0406(11) 0.0510(12) -0.0250(9) 0.0078(9) -0.0085(8)
C46 0.0245(8) 0.0270(8) 0.0309(9) -0.0088(7) 0.0010(7) -0.0082(7)
C47 0.0331(9) 0.0318(9) 0.0313(9) 0.0026(7) -0.0104(7) -0.0082(7)
C48 0.0372(10) 0.0445(11) 0.0323(10) -0.0117(8) -0.0025(8) -0.0141(8)
C50 0.0226(7) 0.0196(7) 0.0226(8) -0.0019(6) -0.0043(6) -0.0028(6)
C51 0.0180(7) 0.0158(7) 0.0239(7) -0.0001(6) -0.0024(6) -0.0050(5)
C52 0.0307(9) 0.0200(8) 0.0279(8) -0.0012(6) -0.0095(7) -0.0086(6)
C53 0.0278(9) 0.0231(8) 0.0477(11) 0.0057(8) -0.0183(8) -0.0091(7)
C54 0.0191(8) 0.0214(8) 0.0519(12) 0.0035(8) 0.0000(8) -0.0042(6)
C55 0.0340(9) 0.0244(8) 0.0286(9) -0.0042(7) 0.0070(7) -0.0047(7)
C56 0.0302(8) 0.0214(8) 0.0212(8) 0.0008(6) -0.0033(6) -0.0074(6)
C57 0.0607(14) 0.0422(11) 0.0348(11) -0.0133(9) -0.0196(10) -0.0047(10)
C58 0.0547(12) 0.0396(11) 0.0279(10) -0.0036(8) -0.0170(9) -0.0056(9)
Pd1' 0.01678(6) 0.01549(6) 0.01819(6) -0.00231(4) -0.00625(4) -0.00322(4)
N1' 0.0183(6) 0.0185(6) 0.0204(6) -0.0032(5) -0.0078(5) -0.0036(5)
N2' 0.0197(6) 0.0161(6) 0.0220(6) -0.0003(5) -0.0084(5) -0.0040(5)
N3' 0.0230(7) 0.0214(7) 0.0292(7) 0.0012(5) -0.0100(6) -0.0033(5)
N4' 0.0242(7) 0.0183(6) 0.0226(6) -0.0009(5) -0.0084(5) -0.0050(5)
N5' 0.0229(7) 0.0177(6) 0.0271(7) 0.0015(5) -0.0118(5) -0.0054(5)
O1' 0.0217(5) 0.0219(5) 0.0317(6) -0.0023(5) -0.0100(5) -0.0075(4)
C10' 0.0170(7) 0.0204(7) 0.0206(7) -0.0064(6) -0.0046(6) -0.0020(5)
C11' 0.0168(7) 0.0232(7) 0.0181(7) -0.0072(6) -0.0051(5) -0.0008(6)
C12' 0.0187(7) 0.0230(7) 0.0179(7) -0.0050(6) -0.0048(5) -0.0012(6)
C13' 0.0228(8) 0.0256(8) 0.0221(8) -0.0035(6) -0.0064(6) 0.0009(6)
C14' 0.0215(8) 0.0349(9) 0.0252(8) -0.0076(7) -0.0109(6) 0.0036(7)
C15' 0.0187(7) 0.0364(9) 0.0270(8) -0.0126(7) -0.0080(6) -0.0026(6)
C16' 0.0213(7) 0.0264(8) 0.0230(8) -0.0080(6) -0.0069(6) -0.0043(6)
C21' 0.0194(7) 0.0162(7) 0.0230(7) -0.0014(6) -0.0084(6) -0.0045(5)
C22' 0.0217(7) 0.0242(8) 0.0201(7) -0.0049(6) -0.0038(6) -0.0036(6)
C23' 0.0282(8) 0.0210(8) 0.0288(8) -0.0083(6) -0.0069(7) 0.0009(6)
C24' 0.0276(8) 0.0195(7) 0.0276(8) -0.0008(6) -0.0105(7) -0.0050(6)
C25' 0.0247(8) 0.0247(8) 0.0211(8) -0.0002(6) -0.0049(6) -0.0073(6)
C26' 0.0209(7) 0.0203(7) 0.0236(8) -0.0052(6) -0.0041(6) -0.0029(6)
C27' 0.0498(12) 0.0229(9) 0.0375(10) 0.0017(7) -0.0121(9) -0.0046(8)
C30' 0.0174(7) 0.0212(7) 0.0185(7) -0.0041(6) -0.0035(5) -0.0014(6)
C31' 0.0239(8) 0.0180(7) 0.0287(8) 0.0043(6) -0.0118(6) -0.0028(6)
C32' 0.0280(8) 0.0201(8) 0.0323(9) 0.0012(6) -0.0106(7) -0.0004(6)
C33' 0.0378(10) 0.0197(8) 0.0387(10) -0.0021(7) -0.0155(8) -0.0031(7)
C34' 0.0356(10) 0.0221(8) 0.0419(10) 0.0058(7) -0.0163(8) -0.0103(7)
C35' 0.0271(8) 0.0278(9) 0.0303(9) 0.0072(7) -0.0093(7) -0.0077(7)
C36' 0.0264(8) 0.0234(8) 0.0261(8) 0.0037(6) -0.0101(7) -0.0030(6)
C37' 0.0291(9) 0.0320(10) 0.0437(11) -0.0079(8) -0.0074(8) -0.0010(7)
C38' 0.0301(9) 0.0425(11) 0.0321(10) -0.0074(8) -0.0052(7) -0.0081(8)
C40' 0.0203(7) 0.0189(7) 0.0207(7) -0.0005(6) -0.0061(6) -0.0010(6)
C41' 0.0263(8) 0.0165(7) 0.0249(8) -0.0006(6) -0.0116(6) -0.0068(6)
C42' 0.0304(9) 0.0255(8) 0.0262(8) -0.0038(6) -0.0086(7) -0.0082(7)
C43' 0.0456(11) 0.0340(10) 0.0348(10) -0.0142(8) -0.0076(8) -0.0127(8)
C44' 0.0506(12) 0.0305(10) 0.0437(11) -0.0054(8) -0.0169(9) -0.0215(9)
C45' 0.0352(10) 0.0298(9) 0.0364(10) 0.0042(7) -0.0134(8) -0.0178(7)
C46' 0.0263(8) 0.0220(8) 0.0257(8) 0.0022(6) -0.0102(6) -0.0062(6)
C47' 0.0349(10) 0.0429(11) 0.0290(9) -0.0105(8) -0.0025(8) -0.0129(8)
C48' 0.0274(9) 0.0321(9) 0.0327(9) -0.0019(7) -0.0039(7) -0.0051(7)
C50' 0.0185(7) 0.0182(7) 0.0186(7) -0.0046(5) -0.0050(5) -0.0029(5)
C51' 0.0231(8) 0.0178(7) 0.0386(9) 0.0030(6) -0.0189(7) -0.0038(6)
C52' 0.0445(11) 0.0216(8) 0.0582(13) -0.0066(8) -0.0382(10) 0.0053(8)
C53' 0.0671(16) 0.0265(10) 0.0850(18) -0.0080(10) -0.0589(15) -0.0005(10)
C54' 0.0583(15) 0.0334(11) 0.099(2) 0.0159(12) -0.0578(15) -0.0179(10)
C55' 0.0322(11) 0.0515(14) 0.0698(16) 0.0245(12) -0.0169(11) -0.0155(10)
C56' 0.0286(9) 0.0409(11) 0.0401(11) 0.0134(9) -0.0125(8) -0.0092(8)
C57' 0.0547(14) 0.0662(16) 0.0541(14) -0.0352(12) -0.0269(12) 0.0241(12)
C58' 0.0385(12) 0.0803(18) 0.0367(12) 0.0027(11) 0.0026(9) -0.0005(11)
C99 0.0282(9) 0.0373(10) 0.0302(9) -0.0133(8) -0.0004(7) -0.0115(7)
Cl1 0.0296(2) 0.0496(3) 0.0266(2) -0.01318(19) -0.00176(16) -0.01389(19)
Cl2 0.0560(3) 0.0377(3) 0.0595(3) -0.0209(2) -0.0039(3) -0.0114(2)
Cl3 0.0365(3) 0.0809(4) 0.0292(2) -0.0174(2) -0.00491(19) -0.0166(2)

loop_
_geom_bond_atom_site_label_1
_geom_bond_atom_site_label_2
_geom_bond_distance
_geom_bond_site_symmetry_2
_geom_bond_publ_flag
Pd1 C40 1.9435(16) . y
Pd1 N1 1.9968(13) . y
Pd1 C30 2.0579(15) . y
Pd1 C50 2.1045(15) . y
N1 C10 1.346(2) . y
N1 C11 1.4027(19) . y
N2 C50 1.3585(19) . y
N2 C21 1.4460(19) . y
N2 C10 1.455(2) . y
N3 C30 1.269(2) . y
N3 C31 1.404(2) . y
N4 C40 1.157(2) . y
N4 C41 1.4057(19) . y
N5 C50 1.323(2) . y
N5 C51 1.4411(19) . y
O1 C10 1.2122(19) . y
C11 C12 1.400(2) . ?
C11 C16 1.406(2) . ?
C12 C13 1.398(2) . ?
C12 C30 1.504(2) . ?
C13 C14 1.385(2) . ?
C14 C15 1.388(2) . ?
C15 C16 1.390(2) . ?
C21 C26 1.381(2) . ?
C21 C22 1.384(2) . ?
C22 C23 1.384(2) . ?
C23 C24 1.390(2) . ?
C24 C25 1.390(2) . ?
C24 C27 1.506(2) . ?
C25 C26 1.385(2) . ?
C31 C32 1.400(2) . ?
C31 C36 1.404(2) . ?
C32 C33 1.393(2) . ?
C32 C37 1.509(2) . ?
C33 C34 1.386(3) . ?
C34 C35 1.379(3) . ?
C35 C36 1.392(2) . ?
C36 C38 1.502(3) . ?
C41 C46 1.394(2) . ?
C41 C42 1.398(2) . ?
C42 C43 1.392(2) . ?
C42 C47 1.493(2) . ?
C43 C44 1.383(3) . ?
C44 C45 1.380(3) . ?
C45 C46 1.392(2) . ?
C46 C48 1.508(3) . ?
C51 C52 1.391(2) . ?
C51 C56 1.397(2) . ?
C52 C53 1.398(2) . ?
C52 C57 1.496(3) . ?
C53 C54 1.377(3) . ?
C54 C55 1.380(3) . ?
C55 C56 1.397(2) . ?
C56 C58 1.497(2) . ?
Pd1' C40' 1.9484(16) . y
Pd1' N1' 2.0037(12) . y
Pd1' C30' 2.0589(15) . y
Pd1' C50' 2.1029(15) . y
N1' C10' 1.3443(19) . y
N1' C11' 1.4030(18) . y
N2' C50' 1.3541(18) . y
N2' C10' 1.4410(19) . y
N2' C21' 1.4512(18) . y
N3' C30' 1.2720(19) . y
N3' C31' 1.404(2) . y
N4' C40' 1.1590(19) . y
N4' C41' 1.4033(19) . y
N5' C50' 1.3197(19) . y
N5' C51' 1.437(2) . y
O1' C10' 1.2193(18) . y
C11' C16' 1.405(2) . ?
C11' C12' 1.406(2) . ?
C12' C13' 1.396(2) . ?
C12' C30' 1.507(2) . ?
C13' C14' 1.378(2) . ?
C14' C15' 1.395(2) . ?
C15' C16' 1.392(2) . ?
C21' C26' 1.386(2) . ?
C21' C22' 1.388(2) . ?
C22' C23' 1.388(2) . ?
C23' C24' 1.394(2) . ?
C24' C25' 1.391(2) . ?
C24' C27' 1.509(2) . ?
C25' C26' 1.387(2) . ?
C31' C36' 1.406(2) . ?
C31' C32' 1.407(2) . ?
C32' C33' 1.391(2) . ?
C32' C37' 1.509(2) . ?
C33' C34' 1.391(3) . ?
C34' C35' 1.376(3) . ?
C35' C36' 1.394(2) . ?
C36' C38' 1.503(2) . ?
C41' C46' 1.396(2) . ?
C41' C42' 1.399(2) . ?
C42' C43' 1.395(2) . ?
C42' C47' 1.502(2) . ?
C43' C44' 1.380(3) . ?
C44' C45' 1.380(3) . ?
C45' C46' 1.392(2) . ?
C46' C48' 1.501(2) . ?
C51' C56' 1.382(3) . ?
C51' C52' 1.406(3) . ?
C52' C53' 1.391(3) . ?
C52' C57' 1.490(3) . ?
C53' C54' 1.352(4) . ?
C54' C55' 1.372(4) . ?
C55' C56' 1.411(3) . ?
C56' C58' 1.488(3) . ?
C99 Cl1 1.7605(17) . ?
C99 Cl3 1.7624(19) . ?
C99 Cl2 1.7663(19) . ?
